data_4126256
loop_
_publ_author_name
'Sabenya, Gerard'
'Lazaro, Laura'
'Gamba, Ilaria'
'Martin-Diaconescu, Vlad'
'Andris, Erik'
'Weyherm\"uller, Thomas'
'Neese, Frank'
'Roithova, Jana'
'Bill, Eckhard'
'Lloret-Fillol, Julio'
'Costas, Miquel'

_publ_section_title
;
 Generation, spectroscopic and chemical characterization of an octahedral
 iron (V) - nitrido species with a neutral ligand platform.
;
_journal_name_full 'Journal of the American Chemical Society'
_journal_paper_doi 10.1021/jacs.7b00429
_journal_year 2017
_chemical_formula_moiety 'C19 H27 Fe N8, 2(F6 P)'
_chemical_formula_sum 'C19 H27 F12 Fe N8 P2'
_chemical_formula_weight 713.27
_chemical_name_systematic
;
 ?
;
_space_group_crystal_system monoclinic
_space_group_IT_number 14
_space_group_name_Hall '-P 2ybc'
_space_group_name_H-M_alt 'P 1 21/c 1'
_symmetry_space_group_name_Hall '-P 2ybc'
_symmetry_space_group_name_H-M 'P 1 21/c 1'
_atom_sites_solution_hydrogens geom
_audit_creation_method SHELXL-2013
_cell_angle_alpha 90
_cell_angle_beta 91.837(9)
_cell_angle_gamma 90
_cell_formula_units_Z 4
_cell_length_a 11.312(6)
_cell_length_b 10.407(5)
_cell_length_c 22.323(11)
_cell_measurement_reflns_used 1685
_cell_measurement_temperature 100(2)
_cell_measurement_theta_max 20.57
_cell_measurement_theta_min 2.16
_cell_volume 2627(2)
_computing_cell_refinement 'Bruker SMART'
_computing_data_collection 'Bruker SMART'
_computing_data_reduction 'Bruker SAINT'
_computing_molecular_graphics 'Bruker SHELXTL'
_computing_publication_material 'Bruker SHELXTL'
_computing_structure_refinement 'SHELXL-2013 (Sheldrick, 2013)'
_computing_structure_solution 'SHELXL-2013 (Sheldrick, 2013)'
_diffrn_ambient_temperature 100(2)
_diffrn_measured_fraction_theta_full 1.000
_diffrn_measured_fraction_theta_max 0.940
_diffrn_measurement_device_type 'CCD area detector'
_diffrn_measurement_method 'phi and omega scans'
_diffrn_radiation_monochromator graphite
_diffrn_radiation_source 'sealed tube'
_diffrn_radiation_type MoK\a
_diffrn_radiation_wavelength 0.71073
_diffrn_reflns_av_R_equivalents 0.0851
_diffrn_reflns_av_unetI/netI 0.1316
_diffrn_reflns_Laue_measured_fraction_full 1.000
_diffrn_reflns_Laue_measured_fraction_max 0.940
_diffrn_reflns_limit_h_max 15
_diffrn_reflns_limit_h_min -14
_diffrn_reflns_limit_k_max 10
_diffrn_reflns_limit_k_min -13
_diffrn_reflns_limit_l_max 26
_diffrn_reflns_limit_l_min -28
_diffrn_reflns_number 15718
_diffrn_reflns_point_group_measured_fraction_full 1.000
_diffrn_reflns_point_group_measured_fraction_max 0.940
_diffrn_reflns_theta_full 25.242
_diffrn_reflns_theta_max 28.226
_diffrn_reflns_theta_min 1.801
_exptl_absorpt_coefficient_mu 0.810
_exptl_absorpt_correction_T_max 1.0
_exptl_absorpt_correction_T_min 0.493718
_exptl_absorpt_correction_type empirical
_exptl_absorpt_process_details 'SADABS v2.10 BRUKER 2001'
_exptl_crystal_colour violet
_exptl_crystal_density_diffrn 1.804
_exptl_crystal_description plate
_exptl_crystal_F_000 1444
_exptl_crystal_size_max 0.25
_exptl_crystal_size_mid 0.2
_exptl_crystal_size_min 0.08
_refine_diff_density_max 1.121
_refine_diff_density_min -0.555
_refine_diff_density_rms 0.119
_refine_ls_extinction_method none
_refine_ls_goodness_of_fit_ref 0.949
_refine_ls_hydrogen_treatment constr
_refine_ls_matrix_type full
_refine_ls_number_parameters 379
_refine_ls_number_reflns 6081
_refine_ls_number_restraints 1
_refine_ls_restrained_S_all 0.949
_refine_ls_R_factor_all 0.1589
_refine_ls_R_factor_gt 0.0692
_refine_ls_shift/su_max 0.000
_refine_ls_shift/su_mean 0.000
_refine_ls_structure_factor_coef Fsqd
_refine_ls_weighting_details 'w=1/[\s^2^(Fo^2^)+(0.0977P)^2^] where P=(Fo^2^+2Fc^2^)/3'
_refine_ls_weighting_scheme calc
_refine_ls_wR_factor_gt 0.1558
_refine_ls_wR_factor_ref 0.1961
_reflns_Friedel_coverage 0.000
_reflns_number_gt 2971
_reflns_number_total 6081
_reflns_threshold_expression 'I > 2\s(I)'
_cod_data_source_file ja7b00429_si_002.cif
_cod_data_source_block fe3n3lsrecris
_cod_database_code 4126256
_shelx_space_group_comment
;
The symmetry employed for this shelxl refinement is uniquely defined
by the following loop, which should always be used as a source of
symmetry information in preference to the above space-group names.
They are only intended as comments.
;
_shelxl_version_number 2013-3

loop_
_space_group_symop_operation_xyz
'x, y, z'
'-x, y+1/2, -z+1/2'
'-x, -y, -z'
'x, -y-1/2, z-1/2'

loop_
_atom_site_label
_atom_site_type_symbol
_atom_site_fract_x
_atom_site_fract_y
_atom_site_fract_z
_atom_site_U_iso_or_equiv
_atom_site_adp_type
_atom_site_occupancy
_atom_site_site_symmetry_order
_atom_site_calc_flag
_atom_site_refinement_flags_posn
_atom_site_refinement_flags_adp
Fe1 Fe 0.21017(6) 0.03840(7) 0.60902(4) 0.0243(2) Uani 1 1 d . .
N1 N 0.3220(4) -0.1070(4) 0.6070(2) 0.0290(11) Uani 1 1 d . .
C1 C 0.4417(5) -0.1048(5) 0.6112(3) 0.0323(14) Uani 1 1 d . .
H1A H 0.4797 -0.0269 0.6186 0.039 Uiso 1 1 calc R U
N2 N 0.0937(4) -0.1000(4) 0.6221(2) 0.0280(11) Uani 1 1 d . .
C2 C 0.5087(5) -0.2130(6) 0.6049(3) 0.0392(15) Uani 1 1 d . .
H2A H 0.5907 -0.2086 0.6085 0.047 Uiso 1 1 calc R U
N3 N 0.2170(4) 0.0577(4) 0.6996(2) 0.0270(10) Uani 1 1 d . .
C3 C 0.4537(5) -0.3279(6) 0.5934(3) 0.0421(16) Uani 1 1 d . .
H3A H 0.4981 -0.4023 0.5888 0.050 Uiso 1 1 calc R U
N4 N 0.0745(4) 0.1639(4) 0.6118(2) 0.0278(11) Uani 1 1 d . .
C4 C 0.3325(5) -0.3324(5) 0.5886(3) 0.0360(15) Uani 1 1 d . .
H4A H 0.2941 -0.4096 0.5800 0.043 Uiso 1 1 calc R U
N5 N 0.3362(4) 0.1673(4) 0.6125(2) 0.0280(11) Uani 1 1 d . .
C5 C 0.2680(5) -0.2215(5) 0.5966(3) 0.0301(13) Uani 1 1 d . .
N6 N 0.1927(4) 0.0281(4) 0.5261(2) 0.0305(11) Uani 1 1 d . U
C6 C 0.1375(5) -0.2152(5) 0.5909(3) 0.0336(14) Uani 1 1 d . .
H6A H 0.1036 -0.2918 0.6083 0.040 Uiso 1 1 calc R U
H6B H 0.1131 -0.2118 0.5489 0.040 Uiso 1 1 calc R U
C7 C 0.0836(5) -0.1245(6) 0.6885(3) 0.0349(14) Uani 1 1 d . .
H7A H 0.0773 -0.2162 0.6955 0.042 Uiso 1 1 calc R U
H7B H 0.0123 -0.0840 0.7025 0.042 Uiso 1 1 calc R U
N7 N 0.2742(6) -0.0087(5) 0.4940(3) 0.0497(15) Uani 1 1 d . U
N8 N 0.3469(6) -0.0458(7) 0.4616(3) 0.075(2) Uani 1 1 d . .
C8 C 0.1905(5) -0.0718(5) 0.7236(3) 0.0298(13) Uani 1 1 d . .
H8A H 0.1736 -0.0661 0.7659 0.036 Uiso 1 1 calc R U
H8B H 0.2579 -0.1282 0.7192 0.036 Uiso 1 1 calc R U
C9 C 0.1276(5) 0.1550(5) 0.7189(3) 0.0325(14) Uani 1 1 d . .
H9A H 0.0580 0.1114 0.7329 0.039 Uiso 1 1 calc R U
H9B H 0.1609 0.2060 0.7517 0.039 Uiso 1 1 calc R U
C10 C 0.0938(5) 0.2412(5) 0.6671(2) 0.0315(13) Uani 1 1 d . .
H10A H 0.0220 0.2876 0.6758 0.038 Uiso 1 1 calc R U
H10B H 0.1561 0.3034 0.6611 0.038 Uiso 1 1 calc R U
C11 C 0.0656(5) 0.2535(5) 0.5599(3) 0.0328(14) Uani 1 1 d . .
H11A H -0.0004 0.3102 0.5646 0.049 Uiso 1 1 calc R U
H11B H 0.0544 0.2051 0.5236 0.049 Uiso 1 1 calc R U
H11C H 0.1370 0.3030 0.5581 0.049 Uiso 1 1 calc R U
C12 C -0.0376(5) 0.0865(5) 0.6157(3) 0.0327(14) Uani 1 1 d . .
H12A H -0.0628 0.0857 0.6568 0.039 Uiso 1 1 calc R U
H12B H -0.0996 0.1266 0.5912 0.039 Uiso 1 1 calc R U
C13 C -0.0194(5) -0.0489(6) 0.5948(3) 0.0364(14) Uani 1 1 d . .
H13A H -0.0851 -0.1022 0.6066 0.044 Uiso 1 1 calc R U
H13B H -0.0161 -0.0508 0.5515 0.044 Uiso 1 1 calc R U
C14 C 0.3400(4) 0.0988(6) 0.7163(3) 0.0318(14) Uani 1 1 d . .
H14A H 0.3903 0.0238 0.7214 0.038 Uiso 1 1 calc R U
H14B H 0.3404 0.1454 0.7539 0.038 Uiso 1 1 calc R U
C15 C 0.3868(4) 0.1839(5) 0.6675(3) 0.0271(13) Uani 1 1 d . .
C16 C 0.4834(5) 0.2630(6) 0.6769(3) 0.0378(15) Uani 1 1 d . .
H16A H 0.5178 0.2729 0.7150 0.045 Uiso 1 1 calc R U
C17 C 0.5279(5) 0.3271(6) 0.6283(3) 0.0424(17) Uani 1 1 d . .
H17A H 0.5942 0.3793 0.6334 0.051 Uiso 1 1 calc R U
C18 C 0.4746(5) 0.3140(6) 0.5726(3) 0.0410(16) Uani 1 1 d . .
H18A H 0.5037 0.3576 0.5398 0.049 Uiso 1 1 calc R U
C19 C 0.3771(5) 0.2352(5) 0.5661(3) 0.0337(14) Uani 1 1 d . .
H19A H 0.3386 0.2287 0.5288 0.040 Uiso 1 1 calc R U
P1 P 0.18907(13) 0.43718(15) 0.40859(8) 0.0335(4) Uani 1 1 d . .
F1 F 0.2945(3) 0.4795(4) 0.45304(17) 0.0548(11) Uani 1 1 d . .
F2 F 0.2821(3) 0.4171(3) 0.35687(15) 0.0394(9) Uani 1 1 d . .
F3 F 0.2088(3) 0.2922(3) 0.43033(17) 0.0496(10) Uani 1 1 d . .
F4 F 0.1730(4) 0.5819(4) 0.3870(2) 0.0710(14) Uani 1 1 d . .
F5 F 0.0966(3) 0.4569(4) 0.45924(18) 0.0625(12) Uani 1 1 d . .
F6 F 0.0873(3) 0.3902(5) 0.3634(2) 0.0815(16) Uani 1 1 d . .
P2 P 0.72175(13) 0.46643(15) 0.24412(8) 0.0339(4) Uani 1 1 d . .
F7 F 0.7200(3) 0.5377(4) 0.30673(19) 0.0632(12) Uani 1 1 d . .
F8 F 0.6643(4) 0.3443(4) 0.27419(17) 0.0652(12) Uani 1 1 d . .
F9 F 0.7229(4) 0.3973(5) 0.1820(2) 0.0837(16) Uani 1 1 d . .
F10 F 0.7834(4) 0.5855(5) 0.2141(2) 0.0796(15) Uani 1 1 d . .
F11 F 0.8504(4) 0.4177(5) 0.2609(2) 0.0900(16) Uani 1 1 d . .
F12 F 0.5939(3) 0.5157(5) 0.2286(2) 0.0803(15) Uani 1 1 d . .

loop_
_atom_site_aniso_label
_atom_site_aniso_U_11
_atom_site_aniso_U_22
_atom_site_aniso_U_33
_atom_site_aniso_U_23
_atom_site_aniso_U_13
_atom_site_aniso_U_12
Fe1 0.0213(4) 0.0170(4) 0.0349(5) 0.0001(4) 0.0043(3) -0.0005(3)
N1 0.026(2) 0.023(3) 0.038(3) 0.003(2) 0.008(2) 0.000(2)
C1 0.031(3) 0.021(3) 0.045(4) 0.001(3) 0.008(3) 0.001(2)
N2 0.022(2) 0.023(2) 0.039(3) 0.000(2) 0.001(2) -0.0028(19)
C2 0.039(3) 0.032(3) 0.047(4) 0.003(3) 0.008(3) 0.012(3)
N3 0.026(2) 0.021(2) 0.035(3) -0.001(2) 0.005(2) 0.0038(19)
C3 0.044(4) 0.032(4) 0.052(4) 0.005(3) 0.021(3) 0.014(3)
N4 0.022(2) 0.026(3) 0.035(3) 0.000(2) 0.002(2) -0.0004(19)
C4 0.049(4) 0.016(3) 0.044(4) 0.000(3) 0.013(3) 0.005(3)
N5 0.028(2) 0.018(2) 0.038(3) -0.004(2) 0.005(2) 0.0001(19)
C5 0.040(3) 0.018(3) 0.032(3) 0.005(2) 0.005(3) -0.003(2)
N6 0.028(2) 0.018(2) 0.045(3) -0.004(2) 0.003(2) 0.003(2)
C6 0.031(3) 0.023(3) 0.046(4) -0.003(3) 0.003(3) -0.006(2)
C7 0.035(3) 0.028(3) 0.043(4) 0.010(3) 0.008(3) 0.003(3)
N7 0.059(4) 0.034(3) 0.056(4) 0.000(3) 0.004(3) 0.005(3)
N8 0.070(5) 0.090(6) 0.067(5) 0.000(4) 0.021(4) 0.015(4)
C8 0.034(3) 0.025(3) 0.030(3) 0.004(2) 0.008(3) 0.001(2)
C9 0.029(3) 0.031(3) 0.038(4) -0.007(3) 0.007(3) 0.005(3)
C10 0.032(3) 0.025(3) 0.038(4) -0.005(3) 0.004(3) 0.005(2)
C11 0.037(3) 0.024(3) 0.037(4) 0.000(3) 0.001(3) 0.006(2)
C12 0.023(3) 0.029(3) 0.046(4) 0.004(3) 0.005(3) 0.002(2)
C13 0.022(3) 0.036(3) 0.051(4) 0.003(3) -0.003(3) -0.002(3)
C14 0.024(3) 0.032(3) 0.039(4) -0.004(3) -0.007(3) 0.002(2)
C15 0.021(3) 0.020(3) 0.041(4) 0.001(3) 0.003(3) 0.003(2)
C16 0.027(3) 0.028(3) 0.058(4) -0.004(3) -0.006(3) 0.001(3)
C17 0.028(3) 0.025(3) 0.076(5) -0.002(3) 0.012(3) -0.004(3)
C18 0.039(4) 0.028(3) 0.056(5) 0.006(3) 0.012(3) -0.003(3)
C19 0.040(3) 0.023(3) 0.038(4) 0.005(3) 0.005(3) 0.001(3)
P1 0.0261(8) 0.0310(9) 0.0441(10) 0.0100(7) 0.0109(7) 0.0029(6)
F1 0.064(3) 0.050(3) 0.051(2) -0.0155(19) 0.003(2) -0.011(2)
F2 0.0326(18) 0.042(2) 0.045(2) 0.0038(16) 0.0134(16) -0.0024(15)
F3 0.057(2) 0.0286(19) 0.064(3) 0.0076(18) 0.0183(19) -0.0019(17)
F4 0.071(3) 0.044(2) 0.101(3) 0.038(2) 0.047(3) 0.029(2)
F5 0.060(3) 0.060(3) 0.070(3) 0.029(2) 0.038(2) 0.028(2)
F6 0.030(2) 0.144(5) 0.070(3) 0.027(3) -0.009(2) -0.029(3)
P2 0.0231(7) 0.0307(9) 0.0480(10) -0.0018(8) 0.0048(7) -0.0017(6)
F7 0.061(3) 0.049(3) 0.081(3) -0.027(2) 0.018(2) -0.018(2)
F8 0.107(3) 0.037(2) 0.053(3) 0.0028(19) 0.008(2) -0.022(2)
F9 0.075(3) 0.118(4) 0.060(3) -0.033(3) 0.028(2) -0.044(3)
F10 0.086(3) 0.065(3) 0.087(3) 0.014(3) 0.002(3) -0.047(3)
F11 0.048(3) 0.105(4) 0.117(4) -0.005(3) -0.011(3) 0.033(3)
F12 0.039(2) 0.075(3) 0.126(4) 0.000(3) -0.018(3) 0.010(2)

loop_
_atom_type_symbol
_atom_type_description
_atom_type_scat_dispersion_real
_atom_type_scat_dispersion_imag
_atom_type_scat_source
C C 0.0033 0.0016 'International Tables Vol C Tables 4.2.6.8 and 6.1.1.4'
H H 0.0000 0.0000 'International Tables Vol C Tables 4.2.6.8 and 6.1.1.4'
F F 0.0171 0.0103 'International Tables Vol C Tables 4.2.6.8 and 6.1.1.4'
Fe Fe 0.3463 0.8444 'International Tables Vol C Tables 4.2.6.8 and 6.1.1.4'
N N 0.0061 0.0033 'International Tables Vol C Tables 4.2.6.8 and 6.1.1.4'
P P 0.1023 0.0942 'International Tables Vol C Tables 4.2.6.8 and 6.1.1.4'

loop_
_geom_angle_atom_site_label_1
_geom_angle_atom_site_label_2
_geom_angle_atom_site_label_3
_geom_angle
N6 Fe1 N5 97.7(2)
N6 Fe1 N1 88.92(19)
N5 Fe1 N1 93.43(19)
N6 Fe1 N2 93.1(2)
N5 Fe1 N2 168.5(2)
N1 Fe1 N2 82.88(19)
N6 Fe1 N4 90.65(19)
N5 Fe1 N4 96.23(18)
N1 Fe1 N4 170.30(18)
N2 Fe1 N4 87.47(19)
N6 Fe1 N3 175.41(18)
N5 Fe1 N3 83.59(19)
N1 Fe1 N3 95.42(18)
N2 Fe1 N3 85.94(19)
N4 Fe1 N3 84.82(18)
C1 N1 C5 118.1(5)
C1 N1 Fe1 128.7(4)
C5 N1 Fe1 113.1(4)
N1 C1 C2 122.3(5)
N1 C1 H1A 118.8
C2 C1 H1A 118.8
C6 N2 C13 113.0(4)
C6 N2 C7 111.2(4)
C13 N2 C7 111.6(4)
C6 N2 Fe1 106.6(3)
C13 N2 Fe1 104.2(3)
C7 N2 Fe1 109.8(3)
C1 C2 C3 119.3(6)
C1 C2 H2A 120.3
C3 C2 H2A 120.3
C8 N3 C14 111.5(4)
C8 N3 C9 111.2(4)
C14 N3 C9 111.4(4)
C8 N3 Fe1 105.6(3)
C14 N3 Fe1 106.4(3)
C9 N3 Fe1 110.4(3)
C2 C3 C4 119.4(6)
C2 C3 H3A 120.3
C4 C3 H3A 120.3
C10 N4 C11 108.2(4)
C10 N4 C12 110.1(4)
C11 N4 C12 110.1(4)
C10 N4 Fe1 106.6(3)
C11 N4 Fe1 114.5(3)
C12 N4 Fe1 107.3(3)
C3 C4 C5 119.5(6)
C3 C4 H4A 120.3
C5 C4 H4A 120.3
C15 N5 C19 119.1(5)
C15 N5 Fe1 114.3(4)
C19 N5 Fe1 126.6(4)
N1 C5 C4 121.3(5)
N1 C5 C6 114.8(5)
C4 C5 C6 123.8(5)
N7 N6 Fe1 122.2(4)
C5 C6 N2 110.1(5)
C5 C6 H6A 109.6
N2 C6 H6A 109.6
C5 C6 H6B 109.6
N2 C6 H6B 109.6
H6A C6 H6B 108.1
N2 C7 C8 111.1(4)
N2 C7 H7A 109.4
C8 C7 H7A 109.4
N2 C7 H7B 109.4
C8 C7 H7B 109.4
H7A C7 H7B 108.0
N8 N7 N6 176.5(7)
N3 C8 C7 107.9(4)
N3 C8 H8A 110.1
C7 C8 H8A 110.1
N3 C8 H8B 110.1
C7 C8 H8B 110.1
H8A C8 H8B 108.4
C10 C9 N3 109.7(4)
C10 C9 H9A 109.7
N3 C9 H9A 109.7
C10 C9 H9B 109.7
N3 C9 H9B 109.7
H9A C9 H9B 108.2
N4 C10 C9 110.1(4)
N4 C10 H10A 109.6
C9 C10 H10A 109.6
N4 C10 H10B 109.6
C9 C10 H10B 109.6
H10A C10 H10B 108.2
N4 C11 H11A 109.5
N4 C11 H11B 109.5
H11A C11 H11B 109.5
N4 C11 H11C 109.5
H11A C11 H11C 109.5
H11B C11 H11C 109.5
C13 C12 N4 111.1(4)
C13 C12 H12A 109.4
N4 C12 H12A 109.4
C13 C12 H12B 109.4
N4 C12 H12B 109.4
H12A C12 H12B 108.0
N2 C13 C12 109.3(5)
N2 C13 H13A 109.8
C12 C13 H13A 109.8
N2 C13 H13B 109.8
C12 C13 H13B 109.8
H13A C13 H13B 108.3
N3 C14 C15 109.4(4)
N3 C14 H14A 109.8
C15 C14 H14A 109.8
N3 C14 H14B 109.8
C15 C14 H14B 109.8
H14A C14 H14B 108.2
N5 C15 C16 121.8(5)
N5 C15 C14 115.6(5)
C16 C15 C14 122.2(5)
C15 C16 C17 118.4(6)
C15 C16 H16A 120.8
C17 C16 H16A 120.8
C18 C17 C16 120.2(6)
C18 C17 H17A 119.9
C16 C17 H17A 119.9
C17 C18 C19 118.8(6)
C17 C18 H18A 120.6
C19 C18 H18A 120.6
N5 C19 C18 121.6(6)
N5 C19 H19A 119.2
C18 C19 H19A 119.2
F5 P1 F6 90.6(2)
F5 P1 F1 91.0(2)
F6 P1 F1 177.6(3)
F5 P1 F4 91.3(2)
F6 P1 F4 91.5(3)
F1 P1 F4 90.2(2)
F5 P1 F3 89.7(2)
F6 P1 F3 89.6(3)
F1 P1 F3 88.7(2)
F4 P1 F3 178.5(2)
F5 P1 F2 179.6(2)
F6 P1 F2 88.9(2)
F1 P1 F2 89.4(2)
F4 P1 F2 88.6(2)
F3 P1 F2 90.43(19)
F12 P2 F9 89.3(3)
F12 P2 F11 179.0(3)
F9 P2 F11 91.7(3)
F12 P2 F10 93.9(3)
F9 P2 F10 88.2(3)
F11 P2 F10 86.3(3)
F12 P2 F7 90.3(3)
F9 P2 F7 179.4(3)
F11 P2 F7 88.8(3)
F10 P2 F7 91.4(2)
F12 P2 F8 88.1(3)
F9 P2 F8 91.3(2)
F11 P2 F8 91.7(3)
F10 P2 F8 177.9(3)
F7 P2 F8 89.1(2)

loop_
_geom_bond_atom_site_label_1
_geom_bond_atom_site_label_2
_geom_bond_distance
Fe1 N6 1.859(5)
Fe1 N5 1.957(4)
Fe1 N1 1.974(5)
Fe1 N2 1.980(4)
Fe1 N4 2.018(4)
Fe1 N3 2.030(5)
N1 C1 1.354(7)
N1 C5 1.355(7)
C1 C2 1.367(7)
C1 H1A 0.9300
N2 C6 1.480(7)
N2 C13 1.497(7)
N2 C7 1.513(7)
C2 C3 1.368(8)
C2 H2A 0.9300
N3 C8 1.484(7)
N3 C14 1.492(6)
N3 C9 1.504(7)
C3 C4 1.373(8)
C3 H3A 0.9300
N4 C10 1.482(7)
N4 C11 1.488(7)
N4 C12 1.508(7)
C4 C5 1.381(7)
C4 H4A 0.9300
N5 C15 1.348(7)
N5 C19 1.348(7)
C5 C6 1.479(7)
N6 N7 1.246(7)
C6 H6A 0.9700
C6 H6B 0.9700
C7 C8 1.522(8)
C7 H7A 0.9700
C7 H7B 0.9700
N7 N8 1.177(8)
C8 H8A 0.9700
C8 H8B 0.9700
C9 C10 1.504(8)
C9 H9A 0.9700
C9 H9B 0.9700
C10 H10A 0.9700
C10 H10B 0.9700
C11 H11A 0.9600
C11 H11B 0.9600
C11 H11C 0.9600
C12 C13 1.501(8)
C12 H12A 0.9700
C12 H12B 0.9700
C13 H13A 0.9700
C13 H13B 0.9700
C14 C15 1.514(8)
C14 H14A 0.9700
C14 H14B 0.9700
C15 C16 1.378(7)
C16 C17 1.382(9)
C16 H16A 0.9300
C17 C18 1.371(9)
C17 H17A 0.9300
C18 C19 1.379(8)
C18 H18A 0.9300
C19 H19A 0.9300
P1 F5 1.578(4)
P1 F6 1.584(4)
P1 F1 1.589(4)
P1 F4 1.590(4)
P1 F3 1.598(4)
P1 F2 1.600(4)
P2 F12 1.563(4)
P2 F9 1.564(4)
P2 F11 1.575(4)
P2 F10 1.581(4)
P2 F7 1.583(4)
P2 F8 1.586(4)

loop_
_geom_torsion_atom_site_label_1
_geom_torsion_atom_site_label_2
_geom_torsion_atom_site_label_3
_geom_torsion_atom_site_label_4
_geom_torsion
C5 N1 C1 C2 0.4(9)
Fe1 N1 C1 C2 -175.3(4)
N1 C1 C2 C3 0.7(9)
C1 C2 C3 C4 -0.3(9)
C2 C3 C4 C5 -1.2(9)
C1 N1 C5 C4 -1.9(8)
Fe1 N1 C5 C4 174.5(5)
C1 N1 C5 C6 -178.4(5)
Fe1 N1 C5 C6 -2.0(6)
C3 C4 C5 N1 2.3(9)
C3 C4 C5 C6 178.5(6)
N5 Fe1 N6 N7 62.4(5)
N1 Fe1 N6 N7 -31.0(5)
N2 Fe1 N6 N7 -113.8(5)
N4 Fe1 N6 N7 158.7(5)
N1 C5 C6 N2 -23.6(7)
C4 C5 C6 N2 160.1(5)
C13 N2 C6 C5 150.7(5)
C7 N2 C6 C5 -82.9(6)
Fe1 N2 C6 C5 36.8(5)
C6 N2 C7 C8 98.7(5)
C13 N2 C7 C8 -134.1(5)
Fe1 N2 C7 C8 -19.0(5)
C14 N3 C8 C7 -161.4(4)
C9 N3 C8 C7 73.5(5)
Fe1 N3 C8 C7 -46.2(5)
N2 C7 C8 N3 43.8(6)
C8 N3 C9 C10 -137.6(5)
C14 N3 C9 C10 97.3(5)
Fe1 N3 C9 C10 -20.7(5)
C11 N4 C10 C9 -168.7(4)
C12 N4 C10 C9 71.0(5)
Fe1 N4 C10 C9 -45.1(5)
N3 C9 C10 N4 43.8(6)
C10 N4 C12 C13 -135.6(5)
C11 N4 C12 C13 105.2(5)
Fe1 N4 C12 C13 -20.0(6)
C6 N2 C13 C12 -162.7(5)
C7 N2 C13 C12 71.2(6)
Fe1 N2 C13 C12 -47.3(5)
N4 C12 C13 N2 45.6(6)
C8 N3 C14 C15 148.6(5)
C9 N3 C14 C15 -86.4(5)
Fe1 N3 C14 C15 34.0(5)
C19 N5 C15 C16 -3.7(8)
Fe1 N5 C15 C16 174.5(4)
C19 N5 C15 C14 -176.8(5)
Fe1 N5 C15 C14 1.4(6)
N3 C14 C15 N5 -24.5(6)
N3 C14 C15 C16 162.4(5)
N5 C15 C16 C17 0.6(8)
C14 C15 C16 C17 173.2(5)
C15 C16 C17 C18 1.6(9)
C16 C17 C18 C19 -0.6(9)
C15 N5 C19 C18 4.7(8)
Fe1 N5 C19 C18 -173.2(4)
C17 C18 C19 N5 -2.6(9)
